data_4519040
loop_
_publ_author_name
'Sharma, Nidhi'
'Maciejczyk, Michal'
'Hall, David'
'Li, Wenbo'
'Li\'egeois, Vincent'
'Beljonne, David'
'Olivier, Yoann'
'Robertson, Neil'
'Samuel, Ifor D. W.'
'Zysman-Colman, Eli'

_publ_section_title
;
 Spiro-Based Thermally Activated Delayed Fluorescence Emitters with
 Reduced Nonradiative Decay for High-Quantum-Efficiency, Low-Roll-Off,
 Organic Light-Emitting Diodes.
;
_journal_issue 37
_journal_name_full 'ACS applied materials &amp; interfaces'
_journal_page_first 44628
_journal_page_last 44640
_journal_paper_doi 10.1021/acsami.1c12234
_journal_volume 13
_journal_year 2021
_chemical_formula_moiety 'C73 H50 N2 O3 P2, 4(C H4 O)'
_chemical_formula_sum 'C77 H66 N2 O7 P2'
_chemical_formula_weight 1193.25
_space_group_crystal_system monoclinic
_space_group_IT_number 15
_space_group_name_Hall '-C 2yc'
_space_group_name_H-M_alt 'C 1 2/c 1'
_atom_sites_solution_hydrogens geom
_atom_sites_solution_primary direct
_audit_creation_date 2018-10-24
_audit_creation_method
;
Olex2 1.2-beta
(compiled 2018.05.29 svn.r3508 for OlexSys, GUI svn.r5506)
;
_cell_angle_alpha 90
_cell_angle_beta 101.8576(8)
_cell_angle_gamma 90
_cell_formula_units_Z 4
_cell_length_a 30.9299(3)
_cell_length_b 8.85314(6)
_cell_length_c 23.8928(2)
_cell_measurement_reflns_used 18874
_cell_measurement_temperature 120.0
_cell_measurement_theta_max 75.9730
_cell_measurement_theta_min 4.2720
_cell_volume 6402.88(9)
_computing_cell_refinement 'CrysAlisPro 1.171.39.46 (Rigaku OD, 2018)'
_computing_data_collection 'CrysAlisPro 1.171.39.46 (Rigaku OD, 2018)'
_computing_data_reduction 'CrysAlisPro 1.171.39.46 (Rigaku OD, 2018)'
_computing_molecular_graphics 'Olex2 (Dolomanov et al., 2009)'
_computing_publication_material 'Olex2 (Dolomanov et al., 2009)'
_computing_structure_refinement 'ShelXL (Sheldrick, 2015)'
_computing_structure_solution 'ShelXS (Sheldrick, 2008)'
_diffrn_ambient_environment N~2~
_diffrn_ambient_temperature 120.0
_diffrn_detector 'CCD plate'
_diffrn_detector_area_resol_mean 5.1574
_diffrn_detector_type Atlas
_diffrn_measured_fraction_theta_full 0.996
_diffrn_measured_fraction_theta_max 0.986
_diffrn_measurement_details
;
List of Runs (angles in degrees, time in seconds):

  # Type    Start    End  Width  t~exp~   \w     \q     \k     \f   Frames
--------------------------------------------------------------------------
  1  \w    -64.00  31.00   1.00    1.00    --  -41.92  38.00  90.00   95
  2  \w    -69.00  28.00   1.00    1.00    --  -41.92  57.00 -60.00   97
  3  \w    -69.00  28.00   1.00    1.00    --  -41.92  57.00  60.00   97
  4  \w     57.00 129.00   1.00    1.00    --   41.92 178.00 -30.00   72
  5  \w     87.00 178.00   1.00    4.00    --  111.00  45.00   0.00   91
  6  \w     87.00 178.00   1.00    4.00    --  111.00  45.00  30.00   91
  7  \w     36.00 135.00   1.00    4.00    --  111.00 -30.00-180.00   99
  8  \w     87.00 178.00   1.00    4.00    --  111.00  45.00  60.00   91
  9  \w     30.00 110.00   1.00    4.00    --  111.00 -94.00  30.00   80
 10  \w     40.00 135.00   1.00    4.00    --  111.00 -45.00-150.00   95
 11  \w     94.00 178.00   1.00    4.00    --  111.00 125.00-120.00   84
 12  \w     87.00 178.00   1.00    4.00    --  111.00  45.00  90.00   91
 13  \w     39.00 118.00   1.00    4.00    --  111.00-125.00 150.00   79
 14  \w     39.00 118.00   1.00    4.00    --  111.00-125.00-180.00   79
 15  \w     94.00 178.00   1.00    4.00    --  111.00 125.00 -90.00   84
 16  \w   -116.00 -61.00   1.00    1.00    --  -41.92 -77.00 -30.00   55
;
_diffrn_measurement_device 'four-circle diffractometer'
_diffrn_measurement_device_type 'Rigaku Oxford Diffraction SuperNova'
_diffrn_measurement_method '\w scans'
_diffrn_orient_matrix_type 'CrysAlisPro convention (1999,Acta A55,543-557)'
_diffrn_orient_matrix_UB_11 -0.0496367000
_diffrn_orient_matrix_UB_12 -0.0084035000
_diffrn_orient_matrix_UB_13 -0.0271720000
_diffrn_orient_matrix_UB_21 -0.0098956000
_diffrn_orient_matrix_UB_22 0.1144693000
_diffrn_orient_matrix_UB_23 0.0442803000
_diffrn_orient_matrix_UB_31 0.0055430000
_diffrn_orient_matrix_UB_32 0.1307596000
_diffrn_orient_matrix_UB_33 -0.0404648000
_diffrn_radiation_monochromator mirror
_diffrn_radiation_probe x-ray
_diffrn_radiation_type CuK\a
_diffrn_radiation_wavelength 1.54184
_diffrn_reflns_av_R_equivalents 0.0586
_diffrn_reflns_av_unetI/netI 0.0347
_diffrn_reflns_Laue_measured_fraction_full 0.996
_diffrn_reflns_Laue_measured_fraction_max 0.986
_diffrn_reflns_limit_h_max 38
_diffrn_reflns_limit_h_min -33
_diffrn_reflns_limit_k_max 11
_diffrn_reflns_limit_k_min -10
_diffrn_reflns_limit_l_max 28
_diffrn_reflns_limit_l_min -29
_diffrn_reflns_number 26722
_diffrn_reflns_point_group_measured_fraction_full 0.996
_diffrn_reflns_point_group_measured_fraction_max 0.986
_diffrn_reflns_theta_full 67.684
_diffrn_reflns_theta_max 76.224
_diffrn_reflns_theta_min 3.781
_diffrn_source 'micro-focus sealed X-ray tube'
_diffrn_source_type 'SuperNova (Cu) X-ray Source'
_exptl_absorpt_coefficient_mu 1.074
_exptl_absorpt_correction_T_max 1.000
_exptl_absorpt_correction_T_min 0.639
_exptl_absorpt_correction_type gaussian
_exptl_absorpt_process_details
;
CrysAlisPro 1.171.39.46 (Rigaku Oxford Diffraction, 2018)
Numerical absorption correction based on gaussian integration over
			a multifaceted crystal model
Empirical absorption correction using spherical harmonics,
 implemented in SCALE3 ABSPACK scaling algorithm.
;
_exptl_crystal_colour 'light yellow'
_exptl_crystal_density_diffrn 1.238
_exptl_crystal_description rod
_exptl_crystal_F_000 2512
_exptl_crystal_recrystallization_method
'The material was recrystallised from a mixture of methanol and dichloromethane  by solvent layering'
_exptl_crystal_size_max 0.383
_exptl_crystal_size_mid 0.231
_exptl_crystal_size_min 0.155
_refine_diff_density_max 0.473
_refine_diff_density_min -0.624
_refine_diff_density_rms 0.071
_refine_ls_extinction_method none
_refine_ls_goodness_of_fit_ref 1.025
_refine_ls_hydrogen_treatment constr
_refine_ls_matrix_type full
_refine_ls_number_parameters 402
_refine_ls_number_reflns 6613
_refine_ls_number_restraints 0
_refine_ls_restrained_S_all 1.025
_refine_ls_R_factor_all 0.0600
_refine_ls_R_factor_gt 0.0588
_refine_ls_shift/su_max 0.001
_refine_ls_shift/su_mean 0.000
_refine_ls_structure_factor_coef Fsqd
_refine_ls_weighting_details 'w=1/[\s^2^(Fo^2^)+(0.1072P)^2^+6.4916P] where P=(Fo^2^+2Fc^2^)/3'
_refine_ls_weighting_scheme calc
_refine_ls_wR_factor_gt 0.1598
_refine_ls_wR_factor_ref 0.1615
_reflns_Friedel_coverage 0.000
_reflns_number_gt 6319
_reflns_number_total 6613
_reflns_threshold_expression 'I > 2\s(I)'
_cod_data_source_file am1c12234_si_004.cif
_cod_data_source_block nr18002
_cod_original_cell_volume 6402.86(9)
_cod_database_code 4519040
_shelx_shelxl_version_number 2018/3
_chemical_oxdiff_formula 'C308 H272 N8 O28 P8 '
_chemical_oxdiff_usercomment '@ 120 K SFX-PODPA'
_shelx_space_group_comment
;
The symmetry employed for this shelxl refinement is uniquely defined
by the following loop, which should always be used as a source of
symmetry information in preference to the above space-group names.
They are only intended as comments.
;
_reflns_odcompleteness_completeness 99.51
_reflns_odcompleteness_iscentric 1
_reflns_odcompleteness_theta 74.33
_olex2_refinement_description
;
1. Fixed Uiso
 At 1.2 times of:
  All C(H) groups
 At 1.5 times of:
  All C(H,H,H) groups, All O(H) groups
2.a Aromatic/amide H refined with riding coordinates:
 C3(H3), C5(H5), C6(H6), C9(H9), C10(H10), C11(H11), C12(H12), C13(H13),
 C15(H15), C16(H16), C17(H17), C18(H18), C19(H19), C22(H22), C23(H23), C25(H25),
  C27(H27), C28(H28), C29(H29), C31(H31), C33(H33), C34(H34), C35(H35),
 C36(H36), C37(H37)
2.b Idealised Me refined as rotating group:
 C38(H38A,H38B,H38C), C39(H39A,H39B,H39C)
2.c Idealised tetrahedral OH refined as rotating group:
 O3(H3A), O4(H4)
;
_olex2_date_sample_data_collection 2018-10-17
_olex2_date_sample_submission 2018-10-10
_olex2_diffrn_ambient_temperature_device 'Oxford Cryosystems Cryostream 700+'
_olex2_exptl_crystal_mounting_method 'The crystal was mounted on a MITIGEN holder in Paratone oil'
_olex2_submission_original_sample_id SFX-PODPA
_olex2_submission_special_instructions 'No special instructions were received'
_oxdiff_exptl_absorpt_empirical_details
;
Empirical correction (ABSPACK) includes:
- Absorption correction using spherical harmonics
- Frame scaling
;
_oxdiff_exptl_absorpt_empirical_full_max 1.280
_oxdiff_exptl_absorpt_empirical_full_min 0.803

loop_
_space_group_symop_operation_xyz
'x, y, z'
'-x, y, -z+1/2'
'x+1/2, y+1/2, z'
'-x+1/2, y+1/2, -z+1/2'
'-x, -y, -z'
'x, -y, z-1/2'
'-x+1/2, -y+1/2, -z'
'x+1/2, -y+1/2, z-1/2'

loop_
_atom_site_label
_atom_site_type_symbol
_atom_site_fract_x
_atom_site_fract_y
_atom_site_fract_z
_atom_site_U_iso_or_equiv
_atom_site_adp_type
_atom_site_occupancy
_atom_site_site_symmetry_order
_atom_site_calc_flag
_atom_site_refinement_flags_posn
_atom_site_refinement_flags_adp
_atom_site_refinement_flags_occupancy
_atom_site_disorder_assembly
_atom_site_disorder_group
P1 P 0.11230(2) 0.60803(4) 0.11522(2) 0.01965(14) Uani 1 1 d . . . . .
O1 O 0.000000 1.07009(17) 0.250000 0.0236(3) Uani 1 2 d S T P . .
O2 O 0.12044(4) 0.77514(13) 0.11995(5) 0.0244(3) Uani 1 1 d . . . . .
N1 N 0.13247(5) 0.77512(16) 0.40474(6) 0.0267(3) Uani 1 1 d . . . . .
C1 C 0.000000 0.7387(2) 0.250000 0.0165(4) Uani 1 2 d S T P . .
C2 C 0.02495(5) 0.62980(15) 0.21906(6) 0.0164(3) Uani 1 1 d . . . . .
C3 C 0.05423(5) 0.66728(16) 0.18481(6) 0.0179(3) Uani 1 1 d . . . . .
H3 H 0.059639 0.770119 0.177184 0.021 Uiso 1 1 calc R . . . .
C4 C 0.07590(5) 0.55150(17) 0.16141(6) 0.0187(3) Uani 1 1 d . . . . .
C5 C 0.06751(5) 0.40033(17) 0.17348(7) 0.0220(3) Uani 1 1 d . . . . .
H5 H 0.082493 0.321933 0.158060 0.026 Uiso 1 1 calc R . . . .
C6 C 0.03764(5) 0.36333(17) 0.20760(6) 0.0215(3) Uani 1 1 d . . . . .
H6 H 0.031970 0.260596 0.215049 0.026 Uiso 1 1 calc R . . . .
C7 C 0.01605(5) 0.47912(16) 0.23084(6) 0.0171(3) Uani 1 1 d . . . . .
C8 C 0.16260(5) 0.5017(2) 0.13737(7) 0.0253(3) Uani 1 1 d . . . . .
C9 C 0.19550(8) 0.5685(3) 0.17845(11) 0.0510(6) Uani 1 1 d . . . . .
H9 H 0.191644 0.668398 0.191066 0.061 Uiso 1 1 calc R . . . .
C10 C 0.23404(8) 0.4894(3) 0.20111(11) 0.0571(7) Uani 1 1 d . . . . .
H10 H 0.256253 0.535599 0.229294 0.069 Uiso 1 1 calc R . . . .
C11 C 0.24016(7) 0.3458(3) 0.18308(10) 0.0439(5) Uani 1 1 d . . . . .
H11 H 0.266413 0.291979 0.198862 0.053 Uiso 1 1 calc R . . . .
C12 C 0.20819(8) 0.2799(3) 0.14212(13) 0.0549(6) Uani 1 1 d . . . . .
H12 H 0.212566 0.180568 0.129326 0.066 Uiso 1 1 calc R . . . .
C13 C 0.16930(7) 0.3570(3) 0.11900(11) 0.0458(5) Uani 1 1 d . . . . .
H13 H 0.147395 0.310157 0.090608 0.055 Uiso 1 1 calc R . . . .
C14 C 0.08476(5) 0.55705(19) 0.04370(6) 0.0222(3) Uani 1 1 d . . . . .
C15 C 0.06812(6) 0.4122(2) 0.02849(7) 0.0270(3) Uani 1 1 d . . . . .
H15 H 0.072754 0.332959 0.055881 0.032 Uiso 1 1 calc R . . . .
C16 C 0.04478(6) 0.3849(2) -0.02690(8) 0.0324(4) Uani 1 1 d . . . . .
H16 H 0.033782 0.286505 -0.037416 0.039 Uiso 1 1 calc R . . . .
C17 C 0.03753(6) 0.5009(2) -0.06681(7) 0.0333(4) Uani 1 1 d . . . . .
H17 H 0.021238 0.482053 -0.104395 0.040 Uiso 1 1 calc R . . . .
C18 C 0.05397(6) 0.6441(2) -0.05199(7) 0.0331(4) Uani 1 1 d . . . . .
H18 H 0.048954 0.723069 -0.079469 0.040 Uiso 1 1 calc R . . . .
C19 C 0.07784(6) 0.6727(2) 0.00305(7) 0.0275(3) Uani 1 1 d . . . . .
H19 H 0.089395 0.770751 0.012944 0.033 Uiso 1 1 calc R . . . .
C20 C 0.03253(5) 0.83527(16) 0.29119(6) 0.0176(3) Uani 1 1 d . . . . .
C21 C 0.03122(5) 0.99148(17) 0.28868(6) 0.0196(3) Uani 1 1 d . . . . .
C22 C 0.06215(6) 1.07778(18) 0.32559(7) 0.0243(3) Uani 1 1 d . . . . .
H22 H 0.060374 1.184881 0.324129 0.029 Uiso 1 1 calc R . . . .
C23 C 0.09559(6) 1.00806(18) 0.36456(7) 0.0247(3) Uani 1 1 d . . . . .
H23 H 0.116877 1.067590 0.389381 0.030 Uiso 1 1 calc R . . . .
C24 C 0.09812(5) 0.84953(18) 0.36749(6) 0.0220(3) Uani 1 1 d . . . . .
C25 C 0.06573(5) 0.76612(17) 0.33121(6) 0.0208(3) Uani 1 1 d . . . . .
H25 H 0.066321 0.659046 0.333858 0.025 Uiso 1 1 calc R . . . .
C26 C 0.16100(6) 0.85889(19) 0.44839(7) 0.0258(3) Uani 1 1 d . . . . .
C27 C 0.14441(6) 0.9285(2) 0.49177(7) 0.0295(4) Uani 1 1 d . . . . .
H27 H 0.114174 0.916902 0.493482 0.035 Uiso 1 1 calc R . . . .
C28 C 0.17221(7) 1.0151(2) 0.53263(8) 0.0347(4) Uani 1 1 d . . . . .
H28 H 0.160843 1.063846 0.561967 0.042 Uiso 1 1 calc R . . . .
C29 C 0.21652(7) 1.0304(3) 0.53060(9) 0.0416(5) Uani 1 1 d . . . . .
H29 H 0.235441 1.089703 0.558500 0.050 Uiso 1 1 calc R . . . .
C30 C 0.23318(7) 0.9592(3) 0.48797(10) 0.0475(5) Uani 1 1 d . . . . .
C31 C 0.20537(6) 0.8737(3) 0.44671(9) 0.0385(5) Uani 1 1 d . . . . .
H31 H 0.216788 0.825313 0.417334 0.046 Uiso 1 1 calc R . . . .
C32 C 0.14685(5) 0.62933(19) 0.39047(7) 0.0255(3) Uani 1 1 d . . . . .
C33 C 0.15422(6) 0.5179(2) 0.43219(8) 0.0298(4) Uani 1 1 d . . . . .
H33 H 0.149545 0.539390 0.469452 0.036 Uiso 1 1 calc R . . . .
C34 C 0.16842(6) 0.3749(2) 0.41982(10) 0.0364(4) Uani 1 1 d . . . . .
H34 H 0.173757 0.299491 0.448721 0.044 Uiso 1 1 calc R . . . .
C35 C 0.17476(7) 0.3426(2) 0.36556(10) 0.0418(5) Uani 1 1 d . . . . .
H35 H 0.184256 0.244726 0.357037 0.050 Uiso 1 1 calc R . . . .
C36 C 0.16724(7) 0.4532(3) 0.32341(9) 0.0428(5) Uani 1 1 d . . . . .
H36 H 0.171481 0.430630 0.286044 0.051 Uiso 1 1 calc R . . . .
C37 C 0.15351(7) 0.5970(2) 0.33573(8) 0.0342(4) Uani 1 1 d . . . . .
H37 H 0.148692 0.672765 0.306969 0.041 Uiso 1 1 calc R . . . .
O3 O 0.16613(10) 0.9178(3) 0.21859(13) 0.1104(12) Uani 1 1 d . . . . .
H3A H 0.152587 0.884486 0.186898 0.166 Uiso 1 1 calc GR . . . .
C38 C 0.14226(10) 1.0291(4) 0.23613(13) 0.0678(8) Uani 1 1 d . . . . .
H38A H 0.142699 1.118541 0.212084 0.102 Uiso 1 1 calc GR . . . .
H38B H 0.155019 1.054546 0.276028 0.102 Uiso 1 1 calc GR . . . .
H38C H 0.111704 0.995114 0.233042 0.102 Uiso 1 1 calc GR . . . .
O4 O 0.07518(6) 1.05062(19) 0.09040(10) 0.0622(5) Uani 1 1 d . . . . .
H4 H 0.089040 0.968561 0.095816 0.093 Uiso 1 1 calc GR . . . .
C39 C 0.03065(9) 1.0235(3) 0.08428(16) 0.0696(9) Uani 1 1 d . . . . .
H39A H 0.022828 0.931050 0.061913 0.104 Uiso 1 1 calc GR . . . .
H39B H 0.013952 1.108753 0.064472 0.104 Uiso 1 1 calc GR . . . .
H39C H 0.023455 1.011252 0.122101 0.104 Uiso 1 1 calc GR . . . .

loop_
_atom_site_aniso_label
_atom_site_aniso_U_11
_atom_site_aniso_U_22
_atom_site_aniso_U_33
_atom_site_aniso_U_23
_atom_site_aniso_U_13
_atom_site_aniso_U_12
P1 0.0196(2) 0.0218(2) 0.0175(2) -0.00015(13) 0.00384(15) -0.00013(13)
O1 0.0323(9) 0.0129(6) 0.0218(7) 0.000 -0.0035(6) 0.000
O2 0.0277(6) 0.0214(6) 0.0244(6) -0.0007(4) 0.0060(4) -0.0037(4)
N1 0.0235(7) 0.0247(7) 0.0273(7) -0.0051(5) -0.0054(5) 0.0015(5)
C1 0.0174(9) 0.0152(9) 0.0161(9) 0.000 0.0021(7) 0.000
C2 0.0173(7) 0.0149(6) 0.0150(6) -0.0006(5) -0.0013(5) 0.0009(5)
C3 0.0188(7) 0.0165(6) 0.0173(6) 0.0002(5) 0.0009(5) 0.0002(5)
C4 0.0189(7) 0.0204(7) 0.0163(6) 0.0001(5) 0.0020(5) 0.0012(5)
C5 0.0271(8) 0.0187(7) 0.0206(7) 0.0010(5) 0.0060(6) 0.0039(6)
C6 0.0280(8) 0.0153(6) 0.0216(7) 0.0003(5) 0.0062(6) 0.0022(6)
C7 0.0199(7) 0.0156(6) 0.0149(6) 0.0002(5) 0.0011(5) 0.0002(5)
C8 0.0211(7) 0.0324(8) 0.0230(7) 0.0009(6) 0.0061(6) 0.0030(6)
C9 0.0352(11) 0.0530(13) 0.0558(13) -0.0228(11) -0.0118(10) 0.0140(10)
C10 0.0363(12) 0.0731(17) 0.0519(13) -0.0203(12) -0.0146(10) 0.0169(11)
C11 0.0299(10) 0.0557(13) 0.0448(11) 0.0068(10) 0.0049(8) 0.0142(9)
C12 0.0355(11) 0.0398(11) 0.0841(18) -0.0104(11) -0.0001(11) 0.0124(9)
C13 0.0292(10) 0.0386(10) 0.0641(14) -0.0145(10) -0.0032(9) 0.0059(8)
C14 0.0208(7) 0.0281(8) 0.0175(7) -0.0002(6) 0.0039(5) 0.0008(6)
C15 0.0277(8) 0.0299(8) 0.0226(8) -0.0012(6) 0.0034(6) -0.0021(6)
C16 0.0284(9) 0.0390(10) 0.0282(9) -0.0074(7) 0.0019(7) -0.0034(7)
C17 0.0262(8) 0.0504(11) 0.0212(8) -0.0048(7) -0.0002(6) 0.0063(8)
C18 0.0341(9) 0.0426(10) 0.0218(8) 0.0055(7) 0.0037(7) 0.0109(8)
C19 0.0302(8) 0.0287(8) 0.0236(8) 0.0022(6) 0.0054(6) 0.0038(7)
C20 0.0199(7) 0.0161(7) 0.0167(6) -0.0010(5) 0.0034(5) -0.0018(5)
C21 0.0243(7) 0.0170(7) 0.0167(7) 0.0012(5) 0.0022(6) 0.0005(5)
C22 0.0328(9) 0.0167(7) 0.0220(7) -0.0005(6) 0.0024(7) -0.0038(6)
C23 0.0281(8) 0.0215(7) 0.0221(7) -0.0027(6) -0.0005(6) -0.0062(6)
C24 0.0222(7) 0.0224(7) 0.0202(7) -0.0003(6) 0.0013(6) -0.0010(6)
C25 0.0229(7) 0.0169(7) 0.0209(7) -0.0001(5) 0.0011(6) -0.0003(5)
C26 0.0243(8) 0.0264(7) 0.0229(8) -0.0022(6) -0.0037(6) 0.0001(6)
C27 0.0272(8) 0.0332(8) 0.0263(8) -0.0025(7) 0.0017(7) 0.0012(7)
C28 0.0384(10) 0.0364(9) 0.0260(8) -0.0077(7) -0.0013(7) 0.0044(8)
C29 0.0357(10) 0.0445(11) 0.0372(10) -0.0153(9) -0.0095(8) -0.0018(9)
C30 0.0263(9) 0.0604(14) 0.0520(12) -0.0212(11) -0.0006(9) -0.0057(9)
C31 0.0256(9) 0.0499(11) 0.0388(10) -0.0164(9) 0.0041(8) -0.0045(8)
C32 0.0191(7) 0.0243(8) 0.0299(8) -0.0046(6) -0.0023(6) -0.0007(6)
C33 0.0233(8) 0.0305(8) 0.0334(9) 0.0000(7) 0.0003(6) -0.0018(7)
C34 0.0275(9) 0.0262(8) 0.0515(11) 0.0029(8) -0.0011(8) -0.0017(7)
C35 0.0322(10) 0.0298(9) 0.0595(13) -0.0117(9) 0.0004(9) 0.0032(8)
C36 0.0399(11) 0.0461(12) 0.0405(11) -0.0154(9) 0.0036(8) 0.0074(9)
C37 0.0325(9) 0.0362(10) 0.0316(9) -0.0034(7) 0.0011(7) 0.0061(7)
O3 0.0992(19) 0.0908(17) 0.108(2) -0.0624(15) -0.0572(16) 0.0411(15)
C38 0.0579(16) 0.081(2) 0.0664(17) -0.0316(15) 0.0177(14) -0.0073(14)
O4 0.0480(10) 0.0371(8) 0.1014(15) 0.0144(9) 0.0151(10) 0.0090(7)
C39 0.0481(14) 0.0533(15) 0.111(3) 0.0280(16) 0.0262(15) 0.0160(12)

loop_
_atom_type_symbol
_atom_type_description
_atom_type_scat_dispersion_real
_atom_type_scat_dispersion_imag
_atom_type_scat_source
C C 0.0181 0.0091 'International Tables Vol C Tables 4.2.6.8 and 6.1.1.4'
H H 0.0000 0.0000 'International Tables Vol C Tables 4.2.6.8 and 6.1.1.4'
N N 0.0311 0.0180 'International Tables Vol C Tables 4.2.6.8 and 6.1.1.4'
O O 0.0492 0.0322 'International Tables Vol C Tables 4.2.6.8 and 6.1.1.4'
P P 0.2955 0.4335 'International Tables Vol C Tables 4.2.6.8 and 6.1.1.4'

loop_
_exptl_crystal_face_index_h
_exptl_crystal_face_index_k
_exptl_crystal_face_index_l
_exptl_crystal_face_perp_dist
5 6 1 0.1889
1 0 -15 0.0842
-5 -5 -1 0.1565
0 1 15 0.0529
-2 4 -10 0.1920
20 0 0 0.0644
4 -4 10 0.1371
-19 0 -1 0.1065
-12 4 5 0.1716
-1 5 -5 0.1937

loop_
_geom_angle_atom_site_label_1
_geom_angle_atom_site_label_2
_geom_angle_atom_site_label_3
_geom_angle
_geom_angle_site_symmetry_1
_geom_angle_site_symmetry_3
_geom_angle_publ_flag
O2 P1 C4 110.11(7) . . ?
O2 P1 C8 111.80(8) . . ?
O2 P1 C14 110.94(7) . . ?
C4 P1 C8 106.58(7) . . ?
C4 P1 C14 106.14(7) . . ?
C8 P1 C14 111.03(8) . . ?
C21 O1 C21 119.43(16) . 2 ?
C24 N1 C26 119.58(14) . . ?
C24 N1 C32 120.35(13) . . ?
C26 N1 C32 117.87(13) . . ?
C2 C1 C2 101.18(16) 2 . ?
C2 C1 C20 109.73(8) 2 2 ?
C2 C1 C20 112.18(7) 2 . ?
C2 C1 C20 109.74(8) . . ?
C2 C1 C20 112.18(7) . 2 ?
C20 C1 C20 111.44(17) . 2 ?
C3 C2 C1 126.67(13) . . ?
C3 C2 C7 121.83(13) . . ?
C7 C2 C1 111.46(13) . . ?
C2 C3 H3 120.5 . . ?
C2 C3 C4 119.10(13) . . ?
C4 C3 H3 120.5 . . ?
C3 C4 P1 116.82(11) . . ?
C3 C4 C5 119.41(14) . . ?
C5 C4 P1 123.75(12) . . ?
C4 C5 H5 119.4 . . ?
C6 C5 C4 121.19(14) . . ?
C6 C5 H5 119.4 . . ?
C5 C6 H6 120.4 . . ?
C5 C6 C7 119.25(14) . . ?
C7 C6 H6 120.4 . . ?
C2 C7 C7 107.93(8) . 2 ?
C6 C7 C2 119.22(13) . . ?
C6 C7 C7 132.84(9) . 2 ?
C9 C8 P1 116.56(14) . . ?
C13 C8 P1 124.54(14) . . ?
C13 C8 C9 118.78(17) . . ?
C8 C9 H9 119.9 . . ?
C8 C9 C10 120.3(2) . . ?
C10 C9 H9 119.9 . . ?
C9 C10 H10 119.8 . . ?
C11 C10 C9 120.5(2) . . ?
C11 C10 H10 119.8 . . ?
C10 C11 H11 120.2 . . ?
C10 C11 C12 119.6(2) . . ?
C12 C11 H11 120.2 . . ?
C11 C12 H12 119.6 . . ?
C11 C12 C13 120.8(2) . . ?
C13 C12 H12 119.6 . . ?
C8 C13 C12 120.0(2) . . ?
C8 C13 H13 120.0 . . ?
C12 C13 H13 120.0 . . ?
C15 C14 P1 123.47(12) . . ?
C19 C14 P1 116.77(13) . . ?
C19 C14 C15 119.64(15) . . ?
C14 C15 H15 120.1 . . ?
C16 C15 C14 119.76(16) . . ?
C16 C15 H15 120.1 . . ?
C15 C16 H16 119.9 . . ?
C17 C16 C15 120.22(17) . . ?
C17 C16 H16 119.9 . . ?
C16 C17 H17 119.9 . . ?
C18 C17 C16 120.19(16) . . ?
C18 C17 H17 119.9 . . ?
C17 C18 H18 119.9 . . ?
C17 C18 C19 120.25(17) . . ?
C19 C18 H18 119.9 . . ?
C14 C19 H19 120.0 . . ?
C18 C19 C14 119.92(17) . . ?
C18 C19 H19 120.0 . . ?
C21 C20 C1 121.67(13) . . ?
C21 C20 C25 118.66(13) . . ?
C25 C20 C1 119.62(13) . . ?
O1 C21 C20 122.88(13) . . ?
O1 C21 C22 116.34(14) . . ?
C20 C21 C22 120.78(14) . . ?
C21 C22 H22 119.9 . . ?
C23 C22 C21 120.19(15) . . ?
C23 C22 H22 119.9 . . ?
C22 C23 H23 119.9 . . ?
C22 C23 C24 120.26(14) . . ?
C24 C23 H23 119.9 . . ?
N1 C24 C23 121.84(14) . . ?
C25 C24 N1 119.98(14) . . ?
C25 C24 C23 118.16(14) . . ?
C20 C25 C24 121.89(14) . . ?
C20 C25 H25 119.1 . . ?
C24 C25 H25 119.1 . . ?
C27 C26 N1 120.47(16) . . ?
C31 C26 N1 119.63(16) . . ?
C31 C26 C27 119.88(16) . . ?
C26 C27 H27 120.1 . . ?
C28 C27 C26 119.84(17) . . ?
C28 C27 H27 120.1 . . ?
C27 C28 H28 120.0 . . ?
C29 C28 C27 120.10(18) . . ?
C29 C28 H28 120.0 . . ?
C28 C29 H29 120.0 . . ?
C30 C29 C28 120.06(18) . . ?
C30 C29 H29 120.0 . . ?
C29 C30 C31 120.0(2) . . ?
C26 C31 C30 120.13(18) . . ?
C26 C31 H31 119.9 . . ?
C30 C31 H31 119.9 . . ?
C33 C32 N1 118.94(16) . . ?
C33 C32 C37 119.58(16) . . ?
C37 C32 N1 121.48(16) . . ?
C32 C33 H33 119.8 . . ?
C32 C33 C34 120.44(18) . . ?
C34 C33 H33 119.8 . . ?
C33 C34 H34 120.0 . . ?
C35 C34 C33 120.00(19) . . ?
C35 C34 H34 120.0 . . ?
C34 C35 H35 120.0 . . ?
C34 C35 C36 119.97(18) . . ?
C36 C35 H35 120.0 . . ?
C35 C36 H36 119.9 . . ?
C35 C36 C37 120.3(2) . . ?
C37 C36 H36 119.9 . . ?
C32 C37 H37 120.1 . . ?
C36 C37 C32 119.74(19) . . ?
C36 C37 H37 120.1 . . ?
C38 O3 H3A 109.5 . . ?
O3 C38 H38A 109.5 . . ?
O3 C38 H38B 109.5 . . ?
O3 C38 H38C 109.5 . . ?
H38A C38 H38B 109.5 . . ?
H38A C38 H38C 109.5 . . ?
H38B C38 H38C 109.5 . . ?
C39 O4 H4 109.5 . . ?
O4 C39 H39A 109.5 . . ?
O4 C39 H39B 109.5 . . ?
O4 C39 H39C 109.5 . . ?
H39A C39 H39B 109.5 . . ?
H39A C39 H39C 109.5 . . ?
H39B C39 H39C 109.5 . . ?

loop_
_geom_bond_atom_site_label_1
_geom_bond_atom_site_label_2
_geom_bond_distance
_geom_bond_site_symmetry_2
_geom_bond_publ_flag
P1 O2 1.5011(12) . ?
P1 C4 1.8019(15) . ?
P1 C8 1.8023(17) . ?
P1 C14 1.8030(16) . ?
O1 C21 1.3800(16) . ?
O1 C21 1.3800(16) 2 ?
N1 C24 1.402(2) . ?
N1 C26 1.428(2) . ?
N1 C32 1.429(2) . ?
C1 C2 1.5182(18) 2 ?
C1 C2 1.5182(18) . ?
C1 C20 1.5184(17) . ?
C1 C20 1.5184(17) 2 ?
C2 C3 1.380(2) . ?
C2 C7 1.4022(19) . ?
C3 H3 0.9500 . ?
C3 C4 1.402(2) . ?
C4 C5 1.405(2) . ?
C5 H5 0.9500 . ?
C5 C6 1.391(2) . ?
C6 H6 0.9500 . ?
C6 C7 1.399(2) . ?
C7 C7 1.483(3) 2 ?
C8 C9 1.392(3) . ?
C8 C13 1.383(3) . ?
C9 H9 0.9500 . ?
C9 C10 1.392(3) . ?
C10 H10 0.9500 . ?
C10 C11 1.369(4) . ?
C11 H11 0.9500 . ?
C11 C12 1.370(3) . ?
C12 H12 0.9500 . ?
C12 C13 1.395(3) . ?
C13 H13 0.9500 . ?
C14 C15 1.402(2) . ?
C14 C19 1.397(2) . ?
C15 H15 0.9500 . ?
C15 C16 1.392(2) . ?
C16 H16 0.9500 . ?
C16 C17 1.388(3) . ?
C17 H17 0.9500 . ?
C17 C18 1.384(3) . ?
C18 H18 0.9500 . ?
C18 C19 1.393(2) . ?
C19 H19 0.9500 . ?
C20 C21 1.384(2) . ?
C20 C25 1.393(2) . ?
C21 C22 1.389(2) . ?
C22 H22 0.9500 . ?
C22 C23 1.386(2) . ?
C23 H23 0.9500 . ?
C23 C24 1.407(2) . ?
C24 C25 1.394(2) . ?
C25 H25 0.9500 . ?
C26 C27 1.391(2) . ?
C26 C31 1.387(3) . ?
C27 H27 0.9500 . ?
C27 C28 1.391(3) . ?
C28 H28 0.9500 . ?
C28 C29 1.388(3) . ?
C29 H29 0.9500 . ?
C29 C30 1.384(3) . ?
C30 C31 1.392(3) . ?
C31 H31 0.9500 . ?
C32 C33 1.388(3) . ?
C32 C37 1.395(3) . ?
C33 H33 0.9500 . ?
C33 C34 1.392(3) . ?
C34 H34 0.9500 . ?
C34 C35 1.380(3) . ?
C35 H35 0.9500 . ?
C35 C36 1.390(3) . ?
C36 H36 0.9500 . ?
C36 C37 1.392(3) . ?
C37 H37 0.9500 . ?
O3 H3A 0.8400 . ?
O3 C38 1.349(4) . ?
C38 H38A 0.9800 . ?
C38 H38B 0.9800 . ?
C38 H38C 0.9800 . ?
O4 H4 0.8400 . ?
O4 C39 1.376(3) . ?
C39 H39A 0.9800 . ?
C39 H39B 0.9800 . ?
C39 H39C 0.9800 . ?

loop_
_geom_hbond_atom_site_label_D
_geom_hbond_atom_site_label_H
_geom_hbond_atom_site_label_A
_geom_hbond_distance_DH
_geom_hbond_distance_HA
_geom_hbond_distance_DA
_geom_hbond_angle_DHA
_geom_hbond_site_symmetry_A
_geom_hbond_publ_flag
O3 H3A O2 0.84 1.96 2.789(2) 170.4 . yes
O4 H4 O2 0.84 1.99 2.829(2) 171.9 . yes

loop_
_geom_torsion_atom_site_label_1
_geom_torsion_atom_site_label_2
_geom_torsion_atom_site_label_3
_geom_torsion_atom_site_label_4
_geom_torsion
_geom_torsion_site_symmetry_1
_geom_torsion_site_symmetry_2
_geom_torsion_site_symmetry_3
_geom_torsion_site_symmetry_4
_geom_torsion_publ_flag
P1 C4 C5 C6 -177.29(12) . . . . ?
P1 C8 C9 C10 175.1(2) . . . . ?
P1 C8 C13 C12 -175.0(2) . . . . ?
P1 C14 C15 C16 175.88(14) . . . . ?
P1 C14 C19 C18 -175.37(13) . . . . ?
O1 C21 C22 C23 -177.86(13) . . . . ?
O2 P1 C4 C3 12.21(14) . . . . ?
O2 P1 C4 C5 -169.59(13) . . . . ?
O2 P1 C8 C9 29.23(19) . . . . ?
O2 P1 C8 C13 -154.82(18) . . . . ?
O2 P1 C14 C15 -171.82(13) . . . . ?
O2 P1 C14 C19 4.30(15) . . . . ?
N1 C24 C25 C20 -176.13(15) . . . . ?
N1 C26 C27 C28 -177.26(16) . . . . ?
N1 C26 C31 C30 177.9(2) . . . . ?
N1 C32 C33 C34 -179.73(16) . . . . ?
N1 C32 C37 C36 -179.54(18) . . . . ?
C1 C2 C3 C4 177.25(11) . . . . ?
C1 C2 C7 C6 -177.53(12) . . . . ?
C1 C2 C7 C7 1.28(18) . . . 2 ?
C1 C20 C21 O1 1.6(2) . . . . ?
C1 C20 C21 C22 -177.97(13) . . . . ?
C1 C20 C25 C24 175.80(12) . . . . ?
C2 C1 C2 C3 -178.36(17) 2 . . . ?
C2 C1 C2 C7 -0.51(7) 2 . . . ?
C2 C1 C20 C21 -124.26(15) 2 . . . ?
C2 C1 C20 C21 124.10(15) . . . . ?
C2 C1 C20 C25 58.29(16) 2 . . . ?
C2 C1 C20 C25 -53.36(16) . . . . ?
C2 C3 C4 P1 178.03(10) . . . . ?
C2 C3 C4 C5 -0.3(2) . . . . ?
C3 C2 C7 C6 0.4(2) . . . . ?
C3 C2 C7 C7 179.25(14) . . . 2 ?
C3 C4 C5 C6 0.9(2) . . . . ?
C4 P1 C8 C9 -91.13(18) . . . . ?
C4 P1 C8 C13 84.82(19) . . . . ?
C4 P1 C14 C15 -52.22(16) . . . . ?
C4 P1 C14 C19 123.90(13) . . . . ?
C4 C5 C6 C7 -0.8(2) . . . . ?
C5 C6 C7 C2 0.2(2) . . . . ?
C5 C6 C7 C7 -178.29(19) . . . 2 ?
C7 C2 C3 C4 -0.4(2) . . . . ?
C8 P1 C4 C3 133.65(12) . . . . ?
C8 P1 C4 C5 -48.15(15) . . . . ?
C8 P1 C14 C15 63.21(16) . . . . ?
C8 P1 C14 C19 -120.67(13) . . . . ?
C8 C9 C10 C11 0.4(5) . . . . ?
C9 C8 C13 C12 0.9(4) . . . . ?
C9 C10 C11 C12 0.5(4) . . . . ?
C10 C11 C12 C13 -0.6(4) . . . . ?
C11 C12 C13 C8 0.0(4) . . . . ?
C13 C8 C9 C10 -1.1(4) . . . . ?
C14 P1 C4 C3 -107.93(12) . . . . ?
C14 P1 C4 C5 70.27(15) . . . . ?
C14 P1 C8 C9 153.71(18) . . . . ?
C14 P1 C8 C13 -30.3(2) . . . . ?
C14 C15 C16 C17 -0.7(3) . . . . ?
C15 C14 C19 C18 0.9(3) . . . . ?
C15 C16 C17 C18 0.9(3) . . . . ?
C16 C17 C18 C19 -0.1(3) . . . . ?
C17 C18 C19 C14 -0.8(3) . . . . ?
C19 C14 C15 C16 -0.1(3) . . . . ?
C20 C1 C2 C3 64.75(17) 2 . . . ?
C20 C1 C2 C3 -59.69(17) . . . . ?
C20 C1 C2 C7 118.16(13) . . . . ?
C20 C1 C2 C7 -117.40(14) 2 . . . ?
C20 C1 C20 C21 -0.77(10) 2 . . . ?
C20 C1 C20 C25 -178.22(15) 2 . . . ?
C20 C21 C22 C23 1.7(2) . . . . ?
C21 O1 C21 C20 -0.82(10) 2 . . . ?
C21 O1 C21 C22 178.78(16) 2 . . . ?
C21 C20 C25 C24 -1.7(2) . . . . ?
C21 C22 C23 C24 -0.8(2) . . . . ?
C22 C23 C24 N1 177.39(15) . . . . ?
C22 C23 C24 C25 -1.3(2) . . . . ?
C23 C24 C25 C20 2.6(2) . . . . ?
C24 N1 C26 C27 63.6(2) . . . . ?
C24 N1 C26 C31 -114.9(2) . . . . ?
C24 N1 C32 C33 -135.28(17) . . . . ?
C24 N1 C32 C37 44.6(2) . . . . ?
C25 C20 C21 O1 179.09(13) . . . . ?
C25 C20 C21 C22 -0.5(2) . . . . ?
C26 N1 C24 C23 12.0(2) . . . . ?
C26 N1 C24 C25 -169.24(15) . . . . ?
C26 N1 C32 C33 61.6(2) . . . . ?
C26 N1 C32 C37 -118.47(19) . . . . ?
C26 C27 C28 C29 -0.9(3) . . . . ?
C27 C26 C31 C30 -0.7(3) . . . . ?
C27 C28 C29 C30 -0.1(3) . . . . ?
C28 C29 C30 C31 0.7(4) . . . . ?
C29 C30 C31 C26 -0.3(4) . . . . ?
C31 C26 C27 C28 1.3(3) . . . . ?
C32 N1 C24 C23 -150.74(16) . . . . ?
C32 N1 C24 C25 28.0(2) . . . . ?
C32 N1 C26 C27 -133.16(18) . . . . ?
C32 N1 C26 C31 48.3(2) . . . . ?
C32 C33 C34 C35 -0.8(3) . . . . ?
C33 C32 C37 C36 0.3(3) . . . . ?
C33 C34 C35 C36 0.4(3) . . . . ?
C34 C35 C36 C37 0.3(3) . . . . ?
C35 C36 C37 C32 -0.7(3) . . . . ?
C37 C32 C33 C34 0.4(3) . . . . ?

loop_
_exptl_oxdiff_crystal_face_indexfrac_h
_exptl_oxdiff_crystal_face_indexfrac_k
_exptl_oxdiff_crystal_face_indexfrac_l
_exptl_oxdiff_crystal_face_x
_exptl_oxdiff_crystal_face_y
_exptl_oxdiff_crystal_face_z
5.3357 5.5121 0.5932 -0.3273 0.6044 0.7263
0.6403 -0.1964 -15.2701 0.3848 -0.7050 0.5958
-5.2791 -5.4886 -1.2144 0.3412 -0.6298 -0.6978
0.0622 0.9018 14.9864 -0.4179 0.7662 -0.4882
-2.4000 4.1790 -9.8938 0.3528 0.0640 0.9335
19.6244 0.0877 0.0494 -0.9762 -0.1820 0.1182
4.0109 -4.0699 9.6576 -0.4273 -0.0779 -0.9007
-19.1474 0.4641 -1.3453 0.9831 0.1830 0.0090
-12.0066 3.9992 5.0027 0.4264 0.7981 0.2540
-1.0175 5.0010 -5.0056 0.1445 0.3609 0.8508
